data_7150287
loop_
_publ_author_name
'Palmer, Francine N.'
'Lach, Franck'
'Poriel, Cyril'
'Pepper, Adrian G.'
'Bagley, Mark C.'
'Slawin, Alexandra M. Z.'
'Moody, Christopher J.'

_publ_section_title
;
 The diazo route to diazonamide A: studies on the tyrosine-derived
 fragment.
;
_journal_issue 20
_journal_name_full 'Organic &amp; biomolecular chemistry'
_journal_page_first 3805
_journal_page_last 3811
_journal_paper_doi 10.1039/b510653b
_journal_volume 3
_journal_year 2005
_chemical_formula_moiety 'C10 H9 N O4'
_chemical_formula_sum 'C10 H9 N O4'
_chemical_formula_weight 207.18
_space_group_IT_number 14
_symmetry_cell_setting monoclinic
_symmetry_space_group_name_Hall '-P 2yn'
_symmetry_space_group_name_H-M 'P 1 21/n 1'
_atom_sites_solution_hydrogens geom
_atom_sites_solution_primary direct
_atom_sites_solution_secondary difmap
_audit_creation_method SHELXL-97
_cell_angle_alpha 90.00
_cell_angle_beta 92.4243(17)
_cell_angle_gamma 90.00
_cell_formula_units_Z 8
_cell_length_a 10.244(2)
_cell_length_b 13.920(3)
_cell_length_c 13.155(3)
_cell_measurement_reflns_used 6196
_cell_measurement_temperature 93(2)
_cell_measurement_theta_max 26.3714
_cell_measurement_theta_min 1.9906
_cell_volume 1874.2(7)
_computing_cell_refinement 'CrystalClear (Rigaku Corp., 2004)'
_computing_data_collection 'CrystalClear (Rigaku Corp., 2004)'
_computing_data_reduction 'CrystalClear (Rigaku Corp., 2004)'
_computing_molecular_graphics 'Bruker SHELXTL'
_computing_publication_material 'Bruker SHELXTL'
_computing_structure_refinement 'SHELXL-97 (Sheldrick, 1997)'
_computing_structure_solution 'SHELXS-97 (Sheldrick, 1990)'
_diffrn_ambient_temperature 93(2)
_diffrn_detector_area_resol_mean 0.83
_diffrn_measured_fraction_theta_full 0.974
_diffrn_measured_fraction_theta_max 0.974
_diffrn_measurement_device_type ccd
_diffrn_measurement_method dtprofit.ref
_diffrn_radiation_monochromator confocal
_diffrn_radiation_source 'rotating anode'
_diffrn_radiation_type MoK\a
_diffrn_radiation_wavelength 0.71073
_diffrn_reflns_av_R_equivalents 0.0314
_diffrn_reflns_av_sigmaI/netI 0.0307
_diffrn_reflns_limit_h_max 12
_diffrn_reflns_limit_h_min -11
_diffrn_reflns_limit_k_max 14
_diffrn_reflns_limit_k_min -16
_diffrn_reflns_limit_l_max 9
_diffrn_reflns_limit_l_min -15
_diffrn_reflns_number 11668
_diffrn_reflns_theta_full 25.35
_diffrn_reflns_theta_max 25.35
_diffrn_reflns_theta_min 2.13
_exptl_absorpt_coefficient_mu 0.115
_exptl_absorpt_correction_T_max 1.0000
_exptl_absorpt_correction_T_min 0.8375
_exptl_absorpt_correction_type multi-scan
_exptl_crystal_colour Colourless
_exptl_crystal_density_diffrn 1.469
_exptl_crystal_description Prism
_exptl_crystal_F_000 864
_exptl_crystal_size_max 0.1000
_exptl_crystal_size_mid 0.1000
_exptl_crystal_size_min 0.0500
_refine_diff_density_max 0.225
_refine_diff_density_min -0.206
_refine_diff_density_rms 0.045
_refine_ls_extinction_coef 0.0005(6)
_refine_ls_extinction_expression Fc^*^=kFc[1+0.001xFc^2^\l^3^/sin(2\q)]^-1/4^
_refine_ls_extinction_method SHELXL
_refine_ls_goodness_of_fit_ref 1.010
_refine_ls_hydrogen_treatment mixed
_refine_ls_matrix_type full
_refine_ls_number_parameters 282
_refine_ls_number_reflns 3344
_refine_ls_number_restraints 2
_refine_ls_restrained_S_all 1.009
_refine_ls_R_factor_all 0.0471
_refine_ls_R_factor_gt 0.0367
_refine_ls_shift/su_max 0.003
_refine_ls_shift/su_mean 0.000
_refine_ls_structure_factor_coef Fsqd
_refine_ls_weighting_details 'calc w=1/[\s^2^(Fo^2^)+(0.0514P)^2^+0.3044P] where P=(Fo^2^+2Fc^2^)/3'
_refine_ls_weighting_scheme calc
_refine_ls_wR_factor_gt 0.0886
_refine_ls_wR_factor_ref 0.0937
_reflns_number_gt 2820
_reflns_number_total 3344
_reflns_threshold_expression >2sigma(I)
_cod_data_source_file b510653b.txt
_cod_data_source_block cmex42
_cod_depositor_comments
;
The following automatic conversions were performed:
'_symmetry_cell_setting' value 'Monoclinic' changed to 'monoclinic'
according to '/home/saulius/struct/CIF-dictionaries/cif_core.dic'
dictionary named 'cif_core.dic' version 2.4.1 from 2010-06-29.

Automatic conversion script
Id: cif_fix_enum 1527 2010-12-29 10:47:43Z saulius 
;
_cod_original_cell_volume 1874.1(7)
_cod_original_sg_symbol_H-M P2(1)/n
_cod_database_code 7150287

loop_
_symmetry_equiv_pos_as_xyz
'x, y, z'
'-x+1/2, y+1/2, -z+1/2'
'-x, -y, -z'
'x-1/2, -y-1/2, z-1/2'

loop_
_atom_site_label
_atom_site_type_symbol
_atom_site_fract_x
_atom_site_fract_y
_atom_site_fract_z
_atom_site_U_iso_or_equiv
_atom_site_adp_type
_atom_site_occupancy
_atom_site_symmetry_multiplicity
_atom_site_calc_flag
_atom_site_refinement_flags
_atom_site_disorder_assembly
_atom_site_disorder_group
O1 O 0.87525(9) 0.23099(7) 0.19937(7) 0.0220(3) Uani 1 1 d . . .
O2 O 0.91394(9) 0.19369(7) 0.35783(8) 0.0244(3) Uani 1 1 d . . .
N1 N 0.87268(10) 0.24850(8) 0.29099(9) 0.0168(3) Uani 1 1 d . . .
C1 C 0.82124(12) 0.34224(10) 0.32182(10) 0.0146(3) Uani 1 1 d . . .
C2 C 0.72145(12) 0.38641(10) 0.26293(10) 0.0139(3) Uani 1 1 d . . .
C3 C 0.68631(13) 0.47858(10) 0.29344(10) 0.0156(3) Uani 1 1 d . . .
H3A H 0.6208 0.5125 0.2547 0.019 Uiso 1 1 calc R . .
C4 C 0.74439(13) 0.52185(10) 0.37859(10) 0.0184(3) Uani 1 1 d . . .
H4A H 0.7198 0.5852 0.3966 0.022 Uiso 1 1 calc R . .
C5 C 0.83806(13) 0.47346(10) 0.43759(11) 0.0196(3) Uani 1 1 d . . .
H5A H 0.8749 0.5023 0.4976 0.023 Uiso 1 1 calc R . .
C6 C 0.87782(13) 0.38270(10) 0.40864(10) 0.0178(3) Uani 1 1 d . . .
H6A H 0.9429 0.3490 0.4479 0.021 Uiso 1 1 calc R . .
C7 C 0.64449(12) 0.33880(10) 0.17827(10) 0.0147(3) Uani 1 1 d . . .
C8 C 0.58804(12) 0.24394(10) 0.20336(10) 0.0146(3) Uani 1 1 d . . .
O8 O 0.60692(9) 0.20607(7) 0.28689(7) 0.0183(2) Uani 1 1 d . . .
O9 O 0.51505(9) 0.20382(7) 0.12992(7) 0.0208(3) Uani 1 1 d D . .
H9O H 0.4784(17) 0.1437(7) 0.1549(14) 0.057(6) Uiso 1 1 d D . .
C9 C 0.61692(13) 0.37980(10) 0.08788(10) 0.0180(3) Uani 1 1 d . . .
H9A H 0.5596 0.3457 0.0422 0.022 Uiso 1 1 calc R . .
C10 C 0.66747(15) 0.47390(10) 0.05186(11) 0.0230(3) Uani 1 1 d . . .
H10A H 0.6048 0.5248 0.0664 0.034 Uiso 1 1 calc R . .
H10B H 0.6793 0.4708 -0.0216 0.034 Uiso 1 1 calc R . .
H10C H 0.7515 0.4879 0.0872 0.034 Uiso 1 1 calc R . .
O11 O 0.13912(9) 0.04326(7) 0.27968(7) 0.0217(3) Uani 1 1 d . . .
O12 O 0.09909(9) 0.06965(7) 0.11905(7) 0.0244(3) Uani 1 1 d . . .
N11 N 0.13520(10) 0.01782(8) 0.19015(9) 0.0166(3) Uani 1 1 d . . .
C11 C 0.17207(12) -0.08117(10) 0.16729(10) 0.0150(3) Uani 1 1 d . . .
C12 C 0.27005(12) -0.12728(10) 0.22619(10) 0.0148(3) Uani 1 1 d . . .
C13 C 0.29453(13) -0.22278(10) 0.20146(10) 0.0164(3) Uani 1 1 d . . .
H13A H 0.3597 -0.2574 0.2397 0.020 Uiso 1 1 calc R . .
C14 C 0.22595(13) -0.26834(10) 0.12232(10) 0.0192(3) Uani 1 1 d . . .
H14A H 0.2442 -0.3337 0.1075 0.023 Uiso 1 1 calc R . .
C15 C 0.13128(13) -0.21985(10) 0.06456(11) 0.0201(3) Uani 1 1 d . . .
H15A H 0.0859 -0.2513 0.0096 0.024 Uiso 1 1 calc R . .
C16 C 0.10313(13) -0.12542(10) 0.08732(10) 0.0176(3) Uani 1 1 d . . .
H16A H 0.0376 -0.0914 0.0488 0.021 Uiso 1 1 calc R . .
C17 C 0.35328(12) -0.08042(10) 0.30794(10) 0.0147(3) Uani 1 1 d . . .
C18 C 0.42308(12) 0.00777(10) 0.27833(10) 0.0147(3) Uani 1 1 d . . .
O18 O 0.40878(9) 0.04312(7) 0.19292(7) 0.0183(2) Uani 1 1 d . . .
O19 O 0.50037(9) 0.04641(7) 0.35011(7) 0.0209(3) Uani 1 1 d D . .
H19O H 0.5383(17) 0.1057(7) 0.3240(13) 0.057(6) Uiso 1 1 d D . .
C19 C 0.37027(13) -0.11620(10) 0.40200(10) 0.0171(3) Uani 1 1 d . . .
H19A H 0.4326 -0.0848 0.4459 0.021 Uiso 1 1 calc R . .
C20 C 0.30140(14) -0.20031(11) 0.44481(11) 0.0219(3) Uani 1 1 d . . .
H20A H 0.2204 -0.2123 0.4045 0.033 Uiso 1 1 calc R . .
H20B H 0.2808 -0.1869 0.5155 0.033 Uiso 1 1 calc R . .
H20C H 0.3578 -0.2571 0.4426 0.033 Uiso 1 1 calc R . .

loop_
_atom_site_aniso_label
_atom_site_aniso_U_11
_atom_site_aniso_U_22
_atom_site_aniso_U_33
_atom_site_aniso_U_23
_atom_site_aniso_U_13
_atom_site_aniso_U_12
O1 0.0223(5) 0.0223(6) 0.0215(6) -0.0044(4) 0.0013(4) 0.0015(4)
O2 0.0244(6) 0.0189(6) 0.0298(6) 0.0085(5) 0.0010(4) 0.0043(4)
N1 0.0138(6) 0.0149(7) 0.0216(7) 0.0006(5) 0.0005(5) -0.0028(5)
C1 0.0148(7) 0.0128(7) 0.0163(7) 0.0016(5) 0.0025(5) -0.0021(5)
C2 0.0131(7) 0.0143(7) 0.0143(7) 0.0004(5) 0.0030(5) -0.0032(5)
C3 0.0149(7) 0.0159(7) 0.0159(7) 0.0020(6) 0.0013(5) 0.0005(6)
C4 0.0216(8) 0.0155(8) 0.0183(7) -0.0032(6) 0.0049(6) -0.0020(6)
C5 0.0211(8) 0.0217(8) 0.0157(7) -0.0018(6) -0.0014(6) -0.0052(6)
C6 0.0172(7) 0.0186(8) 0.0175(7) 0.0045(6) -0.0024(6) -0.0029(6)
C7 0.0132(7) 0.0141(8) 0.0169(7) -0.0016(6) 0.0005(5) 0.0001(5)
C8 0.0130(7) 0.0159(8) 0.0149(7) -0.0029(6) -0.0008(5) 0.0005(5)
O8 0.0205(5) 0.0182(5) 0.0160(5) 0.0016(4) -0.0021(4) -0.0045(4)
O9 0.0255(6) 0.0175(6) 0.0187(5) 0.0014(4) -0.0062(4) -0.0068(4)
C9 0.0205(7) 0.0159(8) 0.0174(7) -0.0025(6) -0.0011(6) 0.0002(6)
C10 0.0321(9) 0.0194(8) 0.0171(8) 0.0018(6) -0.0024(6) -0.0030(6)
O11 0.0212(5) 0.0213(6) 0.0225(6) -0.0060(4) -0.0020(4) 0.0037(4)
O12 0.0268(6) 0.0193(6) 0.0265(6) 0.0070(5) -0.0047(4) 0.0037(4)
N11 0.0130(6) 0.0172(7) 0.0193(7) 0.0010(5) -0.0017(5) 0.0000(5)
C11 0.0152(7) 0.0125(7) 0.0176(7) -0.0004(6) 0.0035(5) -0.0020(5)
C12 0.0140(7) 0.0164(8) 0.0141(7) 0.0016(6) 0.0032(5) -0.0022(6)
C13 0.0158(7) 0.0150(7) 0.0186(7) 0.0001(6) 0.0022(5) -0.0001(6)
C14 0.0230(8) 0.0143(8) 0.0206(8) -0.0025(6) 0.0046(6) -0.0019(6)
C15 0.0230(8) 0.0204(8) 0.0169(7) -0.0043(6) -0.0005(6) -0.0085(6)
C16 0.0162(7) 0.0202(8) 0.0162(7) 0.0034(6) -0.0020(5) -0.0025(6)
C17 0.0132(7) 0.0139(7) 0.0170(7) -0.0004(6) -0.0001(5) 0.0006(5)
C18 0.0122(7) 0.0150(7) 0.0168(7) -0.0018(6) -0.0005(5) 0.0025(5)
O18 0.0194(5) 0.0191(6) 0.0163(5) 0.0013(4) -0.0009(4) -0.0041(4)
O19 0.0242(6) 0.0183(6) 0.0195(5) 0.0024(4) -0.0067(4) -0.0074(4)
C19 0.0152(7) 0.0168(8) 0.0191(8) -0.0012(6) -0.0014(5) 0.0002(6)
C20 0.0266(8) 0.0209(8) 0.0181(8) 0.0021(6) -0.0002(6) -0.0042(6)

loop_
_atom_type_symbol
_atom_type_description
_atom_type_scat_dispersion_real
_atom_type_scat_dispersion_imag
_atom_type_scat_source
C C 0.0033 0.0016 'International Tables Vol C Tables 4.2.6.8 and 6.1.1.4'
H H 0.0000 0.0000 'International Tables Vol C Tables 4.2.6.8 and 6.1.1.4'
N N 0.0061 0.0033 'International Tables Vol C Tables 4.2.6.8 and 6.1.1.4'
O O 0.0106 0.0060 'International Tables Vol C Tables 4.2.6.8 and 6.1.1.4'

loop_
_geom_angle_atom_site_label_1
_geom_angle_atom_site_label_2
_geom_angle_atom_site_label_3
_geom_angle
_geom_angle_site_symmetry_1
_geom_angle_site_symmetry_3
_geom_angle_publ_flag
O2 N1 O1 123.93(12) . . ?
O2 N1 C1 118.11(11) . . ?
O1 N1 C1 117.92(11) . . ?
C6 C1 C2 123.43(13) . . ?
C6 C1 N1 116.60(12) . . ?
C2 C1 N1 119.96(12) . . ?
C3 C2 C1 115.85(12) . . ?
C3 C2 C7 119.23(12) . . ?
C1 C2 C7 124.66(12) . . ?
C4 C3 C2 121.70(13) . . ?
C4 C3 H3A 119.2 . . ?
C2 C3 H3A 119.2 . . ?
C5 C4 C3 120.43(13) . . ?
C5 C4 H4A 119.8 . . ?
C3 C4 H4A 119.8 . . ?
C4 C5 C6 119.64(13) . . ?
C4 C5 H5A 120.2 . . ?
C6 C5 H5A 120.2 . . ?
C1 C6 C5 118.81(13) . . ?
C1 C6 H6A 120.6 . . ?
C5 C6 H6A 120.6 . . ?
C9 C7 C8 120.49(12) . . ?
C9 C7 C2 123.96(13) . . ?
C8 C7 C2 115.32(11) . . ?
O8 C8 O9 122.45(12) . . ?
O8 C8 C7 122.24(12) . . ?
O9 C8 C7 115.31(11) . . ?
C8 O9 H9O 109.2(11) . . ?
C7 C9 C10 126.38(13) . . ?
C7 C9 H9A 116.8 . . ?
C10 C9 H9A 116.8 . . ?
C9 C10 H10A 109.5 . . ?
C9 C10 H10B 109.5 . . ?
H10A C10 H10B 109.5 . . ?
C9 C10 H10C 109.5 . . ?
H10A C10 H10C 109.5 . . ?
H10B C10 H10C 109.5 . . ?
O12 N11 O11 123.93(12) . . ?
O12 N11 C11 118.01(11) . . ?
O11 N11 C11 118.03(11) . . ?
C16 C11 C12 123.19(13) . . ?
C16 C11 N11 116.53(12) . . ?
C12 C11 N11 120.27(12) . . ?
C13 C12 C11 116.15(12) . . ?
C13 C12 C17 118.79(12) . . ?
C11 C12 C17 124.97(12) . . ?
C14 C13 C12 121.44(13) . . ?
C14 C13 H13A 119.3 . . ?
C12 C13 H13A 119.3 . . ?
C15 C14 C13 120.76(13) . . ?
C15 C14 H14A 119.6 . . ?
C13 C14 H14A 119.6 . . ?
C16 C15 C14 119.58(13) . . ?
C16 C15 H15A 120.2 . . ?
C14 C15 H15A 120.2 . . ?
C15 C16 C11 118.88(13) . . ?
C15 C16 H16A 120.6 . . ?
C11 C16 H16A 120.6 . . ?
C19 C17 C18 120.41(12) . . ?
C19 C17 C12 123.44(12) . . ?
C18 C17 C12 116.09(11) . . ?
O18 C18 O19 122.33(12) . . ?
O18 C18 C17 122.13(12) . . ?
O19 C18 C17 115.54(12) . . ?
C18 O19 H19O 109.1(11) . . ?
C17 C19 C20 126.64(13) . . ?
C17 C19 H19A 116.7 . . ?
C20 C19 H19A 116.7 . . ?
C19 C20 H20A 109.5 . . ?
C19 C20 H20B 109.5 . . ?
H20A C20 H20B 109.5 . . ?
C19 C20 H20C 109.5 . . ?
H20A C20 H20C 109.5 . . ?
H20B C20 H20C 109.5 . . ?

loop_
_geom_bond_atom_site_label_1
_geom_bond_atom_site_label_2
_geom_bond_distance
_geom_bond_site_symmetry_2
_geom_bond_publ_flag
O1 N1 1.2311(14) . ?
O2 N1 1.2257(14) . ?
N1 C1 1.4707(18) . ?
C1 C6 1.3790(19) . ?
C1 C2 1.3986(18) . ?
C2 C3 1.3960(19) . ?
C2 C7 1.4922(18) . ?
C3 C4 1.3838(19) . ?
C3 H3A 0.9500 . ?
C4 C5 1.383(2) . ?
C4 H4A 0.9500 . ?
C5 C6 1.386(2) . ?
C5 H5A 0.9500 . ?
C6 H6A 0.9500 . ?
C7 C9 1.3383(19) . ?
C7 C8 1.4843(19) . ?
C8 O8 1.2267(15) . ?
C8 O9 1.3204(16) . ?
O9 H9O 0.9798(11) . ?
C9 C10 1.493(2) . ?
C9 H9A 0.9500 . ?
C10 H10A 0.9800 . ?
C10 H10B 0.9800 . ?
C10 H10C 0.9800 . ?
O11 N11 1.2289(14) . ?
O12 N11 1.2259(14) . ?
N11 C11 1.4634(18) . ?
C11 C16 1.3864(19) . ?
C11 C12 1.3978(19) . ?
C12 C13 1.3938(19) . ?
C12 C17 1.4938(18) . ?
C13 C14 1.3849(19) . ?
C13 H13A 0.9500 . ?
C14 C15 1.382(2) . ?
C14 H14A 0.9500 . ?
C15 C16 1.381(2) . ?
C15 H15A 0.9500 . ?
C16 H16A 0.9500 . ?
C17 C19 1.3384(19) . ?
C17 C18 1.4810(19) . ?
C18 O18 1.2297(16) . ?
C18 O19 1.3208(16) . ?
O19 H19O 0.9800(11) . ?
C19 C20 1.4897(19) . ?
C19 H19A 0.9500 . ?
C20 H20A 0.9800 . ?
C20 H20B 0.9800 . ?
C20 H20C 0.9800 . ?

loop_
_geom_hbond_atom_site_label_D
_geom_hbond_atom_site_label_H
_geom_hbond_atom_site_label_A
_geom_hbond_distance_DH
_geom_hbond_distance_HA
_geom_hbond_distance_DA
_geom_hbond_angle_DHA
_geom_hbond_site_symmetry_A
O9 H9O O18 0.9798(11) 1.658(2) 2.6367(14) 176.7(18) .
O19 H19O O8 0.9800(11) 1.648(2) 2.6265(14) 176.5(18) .

loop_
_geom_torsion_atom_site_label_1
_geom_torsion_atom_site_label_2
_geom_torsion_atom_site_label_3
_geom_torsion_atom_site_label_4
_geom_torsion
_geom_torsion_site_symmetry_1
_geom_torsion_site_symmetry_2
_geom_torsion_site_symmetry_3
_geom_torsion_site_symmetry_4
_geom_torsion_publ_flag
O2 N1 C1 C6 31.70(16) . . . . ?
O1 N1 C1 C6 -146.18(12) . . . . ?
O2 N1 C1 C2 -149.35(12) . . . . ?
O1 N1 C1 C2 32.77(17) . . . . ?
C6 C1 C2 C3 3.90(19) . . . . ?
N1 C1 C2 C3 -174.97(11) . . . . ?
C6 C1 C2 C7 -170.23(12) . . . . ?
N1 C1 C2 C7 10.90(19) . . . . ?
C1 C2 C3 C4 -1.88(18) . . . . ?
C7 C2 C3 C4 172.59(12) . . . . ?
C2 C3 C4 C5 -1.3(2) . . . . ?
C3 C4 C5 C6 2.8(2) . . . . ?
C2 C1 C6 C5 -2.6(2) . . . . ?
N1 C1 C6 C5 176.30(12) . . . . ?
C4 C5 C6 C1 -0.8(2) . . . . ?
C3 C2 C7 C9 50.89(18) . . . . ?
C1 C2 C7 C9 -135.16(15) . . . . ?
C3 C2 C7 C8 -123.66(13) . . . . ?
C1 C2 C7 C8 50.29(17) . . . . ?
C9 C7 C8 O8 -176.98(13) . . . . ?
C2 C7 C8 O8 -2.22(18) . . . . ?
C9 C7 C8 O9 2.30(18) . . . . ?
C2 C7 C8 O9 177.06(11) . . . . ?
C8 C7 C9 C10 -179.28(13) . . . . ?
C2 C7 C9 C10 6.4(2) . . . . ?
O12 N11 C11 C16 -34.01(16) . . . . ?
O11 N11 C11 C16 144.18(12) . . . . ?
O12 N11 C11 C12 147.46(12) . . . . ?
O11 N11 C11 C12 -34.36(17) . . . . ?
C16 C11 C12 C13 -1.10(19) . . . . ?
N11 C11 C12 C13 177.33(11) . . . . ?
C16 C11 C12 C17 175.32(12) . . . . ?
N11 C11 C12 C17 -6.25(19) . . . . ?
C11 C12 C13 C14 0.59(18) . . . . ?
C17 C12 C13 C14 -176.06(12) . . . . ?
C12 C13 C14 C15 0.5(2) . . . . ?
C13 C14 C15 C16 -1.2(2) . . . . ?
C14 C15 C16 C11 0.7(2) . . . . ?
C12 C11 C16 C15 0.5(2) . . . . ?
N11 C11 C16 C15 -178.02(11) . . . . ?
C13 C12 C17 C19 -54.73(18) . . . . ?
C11 C12 C17 C19 128.94(15) . . . . ?
C13 C12 C17 C18 122.57(13) . . . . ?
C11 C12 C17 C18 -53.76(17) . . . . ?
C19 C17 C18 O18 -179.27(13) . . . . ?
C12 C17 C18 O18 3.34(18) . . . . ?
C19 C17 C18 O19 -0.04(18) . . . . ?
C12 C17 C18 O19 -177.43(11) . . . . ?
C18 C17 C19 C20 176.06(12) . . . . ?
C12 C17 C19 C20 -6.7(2) . . . . ?

loop_
_cod_related_entry_id
_cod_related_entry_database
_cod_related_entry_code
1 ChemSpider 9768438
